data_4314391
loop_
_publ_author_name
'Henrik Braband'
'Theresa I. Zahn'
'Ulrich Abram'

_publ_contact_author
;
      Ulrich Abram
      Free University of Berlin     
      Institute of Chemistry             
      Fabeckstrasse 34-36                     
      D-14195 Berlin         
      Germany                          
;
_publ_contact_author_email abram@chemie.fu-berlin.de
_publ_contact_author_fax '0049 (0)30 838 52676'
_publ_contact_author_phone '0049 (0)30 838 54002'
_publ_section_title
;
 Synthesis and Structural Characterization of Cationic Rhenium(V) and
 Technetium(V) Dioxo Complexes Containing Four N-Heterocyclic Carbene
 Ligands
;
_journal_name_full 'Inorganic Chemistry'
_journal_page_first 6160
_journal_page_last 6162
_journal_paper_doi 10.1021/ic0348345
_journal_volume 42
_journal_year 2003
_chemical_formula_sum 'C54 H100 N8 O8.5 Tc2'
_chemical_formula_weight 1193.42
_chemical_name_systematic
;
Tetrakis(1,3-diisopropyl-4,5-dimethylimidazol-2-ylidene)dioxotechnetium(V) 
pertechnetate
;
_space_group_IT_number 2
_symmetry_cell_setting triclinic
_symmetry_space_group_name_Hall '-P 1'
_symmetry_space_group_name_H-M 'P -1'
_atom_sites_solution_hydrogens geom
_atom_sites_solution_primary direct
_atom_sites_solution_secondary difmap
_audit_creation_method SHELXL-97
_cell_angle_alpha 100.134(5)
_cell_angle_beta 98.187(5)
_cell_angle_gamma 106.092(5)
_cell_formula_units_Z 2
_cell_length_a 12.302(5)
_cell_length_b 16.386(5)
_cell_length_c 16.688(5)
_cell_measurement_temperature 173(2)
_cell_volume 3116.1(18)
_computing_cell_refinement 'Bruker Smart'
_computing_data_collection 'Bruker Smart'
_computing_data_reduction SAINT
_computing_molecular_graphics ORTEP
_computing_publication_material WINGX
_computing_structure_refinement 'SHELXL-97 (Sheldrick, 1997)'
_computing_structure_solution SHELXS
_diffrn_ambient_temperature 173(2)
_diffrn_measured_fraction_theta_full 0.991
_diffrn_measured_fraction_theta_max 0.991
_diffrn_measurement_device_type 'Bruker Smart'
_diffrn_measurement_method 'phi and omega scans'
_diffrn_radiation_monochromator graphite
_diffrn_radiation_source 'fine-focus sealed tube'
_diffrn_radiation_type MoK\a
_diffrn_radiation_wavelength 0.71069
_diffrn_reflns_av_R_equivalents 0.0367
_diffrn_reflns_av_sigmaI/netI 0.0600
_diffrn_reflns_limit_h_max 16
_diffrn_reflns_limit_h_min -16
_diffrn_reflns_limit_k_max 21
_diffrn_reflns_limit_k_min -21
_diffrn_reflns_limit_l_max 22
_diffrn_reflns_limit_l_min -18
_diffrn_reflns_number 32131
_diffrn_reflns_theta_full 28.00
_diffrn_reflns_theta_max 28.00
_diffrn_reflns_theta_min 1.85
_diffrn_standards_decay_% 0
_diffrn_standards_interval_time 10sec/frame
_exptl_absorpt_coefficient_mu 0.498
_exptl_absorpt_correction_type none
_exptl_crystal_colour yellow
_exptl_crystal_density_diffrn 1.272
_exptl_crystal_density_method 'not measured'
_exptl_crystal_description prism
_exptl_crystal_F_000 1268
_exptl_crystal_size_max 0.40
_exptl_crystal_size_mid 0.20
_exptl_crystal_size_min 0.2
_refine_diff_density_max 1.909
_refine_diff_density_min -1.888
_refine_diff_density_rms 0.110
_refine_ls_extinction_method none
_refine_ls_goodness_of_fit_ref 1.027
_refine_ls_hydrogen_treatment mixed
_refine_ls_matrix_type full
_refine_ls_number_parameters 696
_refine_ls_number_reflns 14919
_refine_ls_number_restraints 0
_refine_ls_restrained_S_all 1.027
_refine_ls_R_factor_all 0.0864
_refine_ls_R_factor_gt 0.0574
_refine_ls_shift/su_max 0.396
_refine_ls_shift/su_mean 0.010
_refine_ls_structure_factor_coef Fsqd
_refine_ls_weighting_details 'calc w=1/[\s^2^(Fo^2^)+(0.0945P)^2^+2.8722P] where P=(Fo^2^+2Fc^2^)/3'
_refine_ls_weighting_scheme calc
_refine_ls_wR_factor_gt 0.1531
_refine_ls_wR_factor_ref 0.1703
_reflns_number_gt 10796
_reflns_number_total 14919
_reflns_threshold_expression >2sigma(I)
_cod_data_source_file ic0348345si20030716_125321_2.cif
_cod_data_source_block tcocarb
_cod_depositor_comments
;
The following automatic conversions were performed:

'_exptl_absorpt_correction_type' value 'None' changed to 'none'
according to the built-in table from CIF Core dictionary named
'cif_core.dic' version 2.4.1 from 2010-06-29.

Automatic conversion script
Id: cif_fix_values 1646 2011-03-28 12:23:43Z adriana 
;
_cod_original_formula_sum 'C54 H100 N8 O8.50 Tc2'
_cod_database_code 4314391

loop_
_symmetry_equiv_pos_as_xyz
'x, y, z'
'-x, -y, -z'

loop_
_atom_site_label
_atom_site_type_symbol
_atom_site_fract_x
_atom_site_fract_y
_atom_site_fract_z
_atom_site_U_iso_or_equiv
_atom_site_adp_type
_atom_site_occupancy
_atom_site_symmetry_multiplicity
_atom_site_calc_flag
_atom_site_refinement_flags
_atom_site_disorder_assembly
_atom_site_disorder_group
Tc1 Tc 0.76888(2) 0.185367(18) 0.749629(18) 0.01729(9) Uani 1 1 d . . .
O1 O 0.6469(2) 0.14243(15) 0.66747(15) 0.0206(5) Uani 1 1 d . . .
O2 O 0.8902(2) 0.22789(16) 0.83182(16) 0.0249(5) Uani 1 1 d . . .
C1 C 0.6939(3) 0.0823(2) 0.8149(2) 0.0235(7) Uani 1 1 d . . .
N2 N 0.5797(3) 0.04581(19) 0.81657(19) 0.0238(6) Uani 1 1 d . . .
C3 C 0.5667(4) -0.0149(3) 0.8661(3) 0.0319(9) Uani 1 1 d . . .
C4 C 0.6732(4) -0.0162(3) 0.8970(3) 0.0345(9) Uani 1 1 d . . .
N5 N 0.7506(3) 0.0430(2) 0.8642(2) 0.0270(7) Uani 1 1 d . . .
C6 C 0.4530(4) -0.0670(3) 0.8811(3) 0.0499(12) Uani 1 1 d . . .
H6A H 0.3901 -0.0518 0.8504 0.075 Uiso 1 1 calc R . .
H6B H 0.4526 -0.0537 0.9407 0.075 Uiso 1 1 calc R . .
H6C H 0.4421 -0.1294 0.8621 0.075 Uiso 1 1 calc R . .
C7 C 0.7068(5) -0.0655(4) 0.9582(4) 0.0598(15) Uani 1 1 d . . .
H7A H 0.7908 -0.0533 0.9690 0.090 Uiso 1 1 calc R . .
H7B H 0.6691 -0.1281 0.9357 0.090 Uiso 1 1 calc R . .
H7C H 0.6827 -0.0475 1.0102 0.090 Uiso 1 1 calc R . .
C8 C 0.4849(3) 0.0703(2) 0.7715(2) 0.0263(8) Uani 1 1 d . . .
H8 H 0.5226 0.1201 0.7475 0.032 Uiso 1 1 calc R . .
C9 C 0.4103(4) -0.0020(3) 0.6988(3) 0.0405(10) Uani 1 1 d . . .
H9A H 0.4595 -0.0211 0.6630 0.061 Uiso 1 1 calc R . .
H9B H 0.3555 0.0195 0.6668 0.061 Uiso 1 1 calc R . .
H9C H 0.3678 -0.0513 0.7195 0.061 Uiso 1 1 calc R . .
C10 C 0.4137(4) 0.1039(3) 0.8294(3) 0.0399(10) Uani 1 1 d . . .
H10A H 0.4653 0.1507 0.8752 0.060 Uiso 1 1 calc R . .
H10B H 0.3709 0.0562 0.8518 0.060 Uiso 1 1 calc R . .
H10C H 0.3592 0.1265 0.7984 0.060 Uiso 1 1 calc R . .
C11 C 0.8774(3) 0.0598(3) 0.8790(3) 0.0316(9) Uani 1 1 d . . .
H11 H 0.9081 0.1042 0.8470 0.038 Uiso 1 1 calc R . .
C12 C 0.9345(4) 0.1011(4) 0.9698(3) 0.0501(12) Uani 1 1 d . . .
H12A H 0.9104 0.1522 0.9886 0.075 Uiso 1 1 calc R . .
H12B H 1.0186 0.1190 0.9756 0.075 Uiso 1 1 calc R . .
H12C H 0.9112 0.0586 1.0037 0.075 Uiso 1 1 calc R . .
C13 C 0.9106(4) -0.0204(3) 0.8442(3) 0.0456(11) Uani 1 1 d . . .
H13A H 0.8720 -0.0437 0.7857 0.068 Uiso 1 1 calc R . .
H13B H 0.8866 -0.0649 0.8759 0.068 Uiso 1 1 calc R . .
H13C H 0.9945 -0.0041 0.8486 0.068 Uiso 1 1 calc R . .
C21 C 0.6815(3) 0.2718(2) 0.8149(2) 0.0212(7) Uani 1 1 d . . .
N22 N 0.6077(3) 0.3109(2) 0.7800(2) 0.0269(7) Uani 1 1 d . . .
C23 C 0.5692(4) 0.3590(3) 0.8419(3) 0.0364(10) Uani 1 1 d . . .
C24 C 0.6212(4) 0.3513(3) 0.9155(3) 0.0357(9) Uani 1 1 d . . .
N25 N 0.6883(3) 0.2967(2) 0.8983(2) 0.0266(7) Uani 1 1 d . . .
C26 C 0.4843(5) 0.4085(4) 0.8261(4) 0.0598(15) Uani 1 1 d . . .
H26A H 0.4609 0.4022 0.7661 0.090 Uiso 1 1 calc R . .
H26B H 0.5208 0.4704 0.8530 0.090 Uiso 1 1 calc R . .
H26C H 0.4161 0.3851 0.8490 0.090 Uiso 1 1 calc R . .
C27 C 0.6106(5) 0.3936(4) 1.0011(3) 0.0567(14) Uani 1 1 d . . .
H27A H 0.6581 0.3766 1.0434 0.085 Uiso 1 1 calc R . .
H27B H 0.5297 0.3746 1.0065 0.085 Uiso 1 1 calc R . .
H27C H 0.6372 0.4572 1.0087 0.085 Uiso 1 1 calc R . .
C28 C 0.5751(3) 0.3031(3) 0.6898(3) 0.0312(8) Uani 1 1 d . . .
H28 H 0.6182 0.2661 0.6630 0.037 Uiso 1 1 calc R . .
C29 C 0.4478(4) 0.2548(3) 0.6552(3) 0.0494(12) Uani 1 1 d . . .
H29A H 0.4269 0.1993 0.6725 0.074 Uiso 1 1 calc R . .
H29B H 0.4330 0.2435 0.5944 0.074 Uiso 1 1 calc R . .
H29C H 0.4013 0.2903 0.6764 0.074 Uiso 1 1 calc R . .
C30 C 0.6158(5) 0.3905(3) 0.6661(3) 0.0450(11) Uani 1 1 d . . .
H30A H 0.6984 0.4181 0.6897 0.068 Uiso 1 1 calc R . .
H30B H 0.5724 0.4283 0.6878 0.068 Uiso 1 1 calc R . .
H30C H 0.6029 0.3812 0.6054 0.068 Uiso 1 1 calc R . .
C31 C 0.7593(3) 0.2688(2) 0.9612(2) 0.0271(8) Uani 1 1 d . . .
H31 H 0.7957 0.2296 0.9294 0.033 Uiso 1 1 calc R . .
C32 C 0.6867(4) 0.2143(3) 1.0108(3) 0.0377(10) Uani 1 1 d . . .
H32A H 0.6248 0.1661 0.9726 0.056 Uiso 1 1 calc R . .
H32B H 0.6528 0.2508 1.0459 0.056 Uiso 1 1 calc R . .
H32C H 0.7356 0.1907 1.0459 0.056 Uiso 1 1 calc R . .
C33 C 0.8589(4) 0.3454(3) 1.0161(3) 0.0449(11) Uani 1 1 d . . .
H33A H 0.9027 0.3780 0.9809 0.067 Uiso 1 1 calc R . .
H33B H 0.9099 0.3234 1.0510 0.067 Uiso 1 1 calc R . .
H33C H 0.8279 0.3840 1.0514 0.067 Uiso 1 1 calc R . .
C41 C 0.8464(3) 0.2895(2) 0.6863(2) 0.0220(7) Uani 1 1 d . . .
N42 N 0.8384(3) 0.28454(19) 0.60322(19) 0.0241(6) Uani 1 1 d . . .
C43 C 0.9032(4) 0.3627(3) 0.5878(3) 0.0320(9) Uani 1 1 d . . .
C44 C 0.9525(4) 0.4175(3) 0.6621(3) 0.0357(9) Uani 1 1 d . . .
N45 N 0.9171(3) 0.3723(2) 0.7225(2) 0.0271(7) Uani 1 1 d . . .
C46 C 0.9108(5) 0.3802(3) 0.5033(3) 0.0464(12) Uani 1 1 d . . .
H46A H 0.8654 0.3278 0.4607 0.070 Uiso 1 1 calc R . .
H46B H 0.9916 0.3959 0.4974 0.070 Uiso 1 1 calc R . .
H46C H 0.8803 0.4284 0.4964 0.070 Uiso 1 1 calc R . .
C47 C 1.0335(5) 0.5096(3) 0.6795(3) 0.0574(15) Uani 1 1 d . . .
H47A H 1.0558 0.5335 0.7397 0.086 Uiso 1 1 calc R . .
H47B H 0.9945 0.5457 0.6533 0.086 Uiso 1 1 calc R . .
H47C H 1.1026 0.5092 0.6568 0.086 Uiso 1 1 calc R . .
C48 C 0.7711(3) 0.2051(2) 0.5386(2) 0.0256(8) Uani 1 1 d . . .
H48 H 0.7300 0.1619 0.5683 0.031 Uiso 1 1 calc R . .
C49 C 0.6780(4) 0.2220(3) 0.4791(3) 0.0384(10) Uani 1 1 d . . .
H49A H 0.6306 0.2486 0.5109 0.058 Uiso 1 1 calc R . .
H49B H 0.6290 0.1668 0.4420 0.058 Uiso 1 1 calc R . .
H49C H 0.7144 0.2616 0.4460 0.058 Uiso 1 1 calc R . .
C50 C 0.8478(4) 0.1631(3) 0.4931(3) 0.0357(9) Uani 1 1 d . . .
H50A H 0.9058 0.1531 0.5336 0.054 Uiso 1 1 calc R . .
H50B H 0.8866 0.2018 0.4602 0.054 Uiso 1 1 calc R . .
H50C H 0.8004 0.1073 0.4561 0.054 Uiso 1 1 calc R . .
C51 C 0.9476(4) 0.4092(3) 0.8131(3) 0.0334(9) Uani 1 1 d . . .
H51 H 0.9065 0.3623 0.8392 0.040 Uiso 1 1 calc R . .
C52 C 0.9042(4) 0.4861(3) 0.8386(3) 0.0448(11) Uani 1 1 d . . .
H52A H 0.8213 0.4697 0.8155 0.067 Uiso 1 1 calc R . .
H52B H 0.9457 0.5354 0.8175 0.067 Uiso 1 1 calc R . .
H52C H 0.9176 0.5029 0.8994 0.067 Uiso 1 1 calc R . .
C53 C 1.0766(4) 0.4294(3) 0.8475(3) 0.0455(11) Uani 1 1 d . . .
H53A H 1.1001 0.3777 0.8299 0.068 Uiso 1 1 calc R . .
H53B H 1.0916 0.4457 0.9084 0.068 Uiso 1 1 calc R . .
H53C H 1.1208 0.4777 0.8265 0.068 Uiso 1 1 calc R . .
C61 C 0.8567(3) 0.0993(2) 0.6860(2) 0.0210(7) Uani 1 1 d . . .
N62 N 0.9729(3) 0.1163(2) 0.6886(2) 0.0260(7) Uani 1 1 d . . .
C63 C 0.9968(4) 0.0444(3) 0.6440(3) 0.0331(9) Uani 1 1 d . . .
C64 C 0.8946(4) -0.0177(3) 0.6130(3) 0.0310(8) Uani 1 1 d . . .
N65 N 0.8092(3) 0.0159(2) 0.63912(19) 0.0241(6) Uani 1 1 d . . .
C66 C 1.1136(4) 0.0355(4) 0.6405(4) 0.0512(13) Uani 1 1 d . . .
H66A H 1.1728 0.0911 0.6679 0.077 Uiso 1 1 calc R . .
H66B H 1.1199 0.0196 0.5823 0.077 Uiso 1 1 calc R . .
H66C H 1.1247 -0.0100 0.6688 0.077 Uiso 1 1 calc R . .
C67 C 0.8739(4) -0.1087(3) 0.5635(3) 0.0456(11) Uani 1 1 d . . .
H67A H 0.7908 -0.1396 0.5490 0.068 Uiso 1 1 calc R . .
H67B H 0.9131 -0.1398 0.5967 0.068 Uiso 1 1 calc R . .
H67C H 0.9043 -0.1058 0.5126 0.068 Uiso 1 1 calc R . .
C68 C 1.0598(3) 0.2011(3) 0.7295(3) 0.0319(9) Uani 1 1 d . . .
H68 H 1.0162 0.2391 0.7540 0.038 Uiso 1 1 calc R . .
C69 C 1.1447(4) 0.1945(4) 0.8022(3) 0.0482(12) Uani 1 1 d . . .
H69A H 1.1018 0.1649 0.8396 0.072 Uiso 1 1 calc R . .
H69B H 1.1931 0.2531 0.8326 0.072 Uiso 1 1 calc R . .
H69C H 1.1937 0.1611 0.7812 0.072 Uiso 1 1 calc R . .
C70 C 1.1194(4) 0.2471(3) 0.6678(3) 0.0453(11) Uani 1 1 d . . .
H70A H 1.0609 0.2497 0.6227 0.068 Uiso 1 1 calc R . .
H70B H 1.1681 0.2146 0.6447 0.068 Uiso 1 1 calc R . .
H70C H 1.1674 0.3064 0.6965 0.068 Uiso 1 1 calc R . .
C71 C 0.6836(3) -0.0308(2) 0.6192(2) 0.0259(8) Uani 1 1 d . . .
H71 H 0.6466 0.0085 0.6500 0.031 Uiso 1 1 calc R . .
C72 C 0.6529(4) -0.1148(3) 0.6500(3) 0.0401(10) Uani 1 1 d . . .
H72A H 0.6869 -0.1024 0.7094 0.060 Uiso 1 1 calc R . .
H72B H 0.6835 -0.1570 0.6191 0.060 Uiso 1 1 calc R . .
H72C H 0.5688 -0.1391 0.6415 0.060 Uiso 1 1 calc R . .
C73 C 0.6337(4) -0.0439(3) 0.5267(3) 0.0393(10) Uani 1 1 d . . .
H73A H 0.6560 0.0121 0.5105 0.059 Uiso 1 1 calc R . .
H73B H 0.5493 -0.0671 0.5166 0.059 Uiso 1 1 calc R . .
H73C H 0.6639 -0.0851 0.4939 0.059 Uiso 1 1 calc R . .
Tc2 Tc 0.90609(5) 0.19688(3) 1.23927(3) 0.05963(15) Uani 1 1 d . . .
O3 O 0.8402(4) 0.1006(4) 1.1716(4) 0.107(2) Uani 1 1 d . . .
O4 O 0.9286(5) 0.2768(4) 1.1887(4) 0.1070(19) Uani 1 1 d . . .
O5 O 1.0307(8) 0.1952(5) 1.2907(7) 0.222(6) Uani 1 1 d . . .
O6 O 0.8142(9) 0.2126(5) 1.3020(5) 0.173(4) Uani 1 1 d . . .
O81 O 0.3484(13) 0.3607(8) 0.4746(9) 0.131(5) Uani 0.50 1 d P . .
C82 C 0.245(3) 0.3594(12) 0.5154(11) 0.170(13) Uani 0.50 1 d P . .
H82A H 0.2657 0.3645 0.5760 0.204 Uiso 0.50 1 calc PR . .
H82B H 0.1800 0.3051 0.4908 0.204 Uiso 0.50 1 calc PR . .
C83 C 0.2127(14) 0.4402(12) 0.4969(14) 0.114(7) Uani 0.50 1 d P . .
H83A H 0.1381 0.4432 0.5109 0.136 Uiso 0.50 1 calc PR . .
H83B H 0.2747 0.4961 0.5213 0.136 Uiso 0.50 1 calc PR . .
C84 C 0.2067(13) 0.4121(11) 0.4212(12) 0.086(5) Uani 0.50 1 d P . .
H84A H 0.2076 0.4610 0.3935 0.103 Uiso 0.50 1 calc PR . .
H84B H 0.1303 0.3675 0.3992 0.103 Uiso 0.50 1 calc PR . .
C85 C 0.2932(12) 0.3743(10) 0.3946(8) 0.075(4) Uani 0.50 1 d P . .
H85A H 0.3493 0.4149 0.3715 0.090 Uiso 0.50 1 calc PR . .
H85B H 0.2572 0.3185 0.3529 0.090 Uiso 0.50 1 calc PR . .
O91 O 0.6376(9) 0.4241(8) 1.2384(9) 0.202(4) Uani 1 1 d . . .
C92 C 0.6387(15) 0.3360(9) 1.2179(9) 0.179(7) Uani 1 1 d . B .
H92A H 0.5935 0.3073 1.1609 0.215 Uiso 1 1 calc R . .
H92B H 0.7190 0.3348 1.2196 0.215 Uiso 1 1 calc R . .
C93 C 0.593(3) 0.2935(17) 1.2721(14) 0.288(19) Uani 1 1 d . . .
H93A H 0.6437 0.2616 1.2939 0.346 Uiso 1 1 calc R A 1
H93B H 0.5164 0.2509 1.2450 0.346 Uiso 1 1 calc R A 1
C94 C 0.581(5) 0.357(3) 1.3383(17) 0.23(2) Uani 0.62(4) 1 d P B 1
H94A H 0.6463 0.3725 1.3862 0.274 Uiso 0.62(4) 1 calc PR B 1
H94B H 0.5079 0.3349 1.3570 0.274 Uiso 0.62(4) 1 calc PR B 1
C95 C 0.582(2) 0.4371(16) 1.3010(10) 0.099(8) Uani 0.62(4) 1 d P B 1
H95A H 0.5021 0.4371 1.2801 0.119 Uiso 0.62(4) 1 calc PR B 1
H95B H 0.6238 0.4925 1.3421 0.119 Uiso 0.62(4) 1 calc PR B 1
C94A C 0.542(4) 0.308(3) 1.296(2) 0.16(3) Uani 0.38(4) 1 d P B 2
H94C H 0.5352 0.2831 1.3455 0.189 Uiso 0.38(4) 1 calc PR B 2
H94D H 0.4657 0.2851 1.2573 0.189 Uiso 0.38(4) 1 calc PR B 2
C95A C 0.575(6) 0.4047(19) 1.321(4) 0.18(3) Uani 0.38(4) 1 d P B 2
H95C H 0.6307 0.4288 1.3749 0.217 Uiso 0.38(4) 1 calc PR B 2
H95D H 0.5074 0.4261 1.3227 0.217 Uiso 0.38(4) 1 calc PR B 2
O101 O 0.3014(10) 0.3260(14) 0.0175(7) 0.313(10) Uani 1 1 d . . .
C102 C 0.3577(10) 0.3294(15) 0.0898(9) 0.255(12) Uani 1 1 d . . .
H10A H 0.4240 0.3837 0.1072 0.306 Uiso 1 1 calc R . .
H10B H 0.3887 0.2795 0.0866 0.306 Uiso 1 1 calc R . .
C103 C 0.2881(14) 0.327(2) 0.1489(12) 0.36(2) Uani 1 1 d . . .
H10C H 0.2956 0.2814 0.1789 0.428 Uiso 1 1 calc R . .
H10D H 0.3163 0.3838 0.1900 0.428 Uiso 1 1 calc R . .
C104 C 0.1897(14) 0.3134(13) 0.1201(11) 0.204(8) Uani 1 1 d . . .
H10E H 0.1524 0.3466 0.1566 0.245 Uiso 1 1 calc R . .
H10F H 0.1460 0.2505 0.1074 0.245 Uiso 1 1 calc R . .
C105 C 0.2037(16) 0.3471(15) 0.0415(9) 0.249(11) Uani 1 1 d . . .
H10G H 0.1337 0.3183 -0.0028 0.298 Uiso 1 1 calc R . .
H10H H 0.2176 0.4109 0.0528 0.298 Uiso 1 1 calc R . .

loop_
_atom_site_aniso_label
_atom_site_aniso_U_11
_atom_site_aniso_U_22
_atom_site_aniso_U_33
_atom_site_aniso_U_23
_atom_site_aniso_U_13
_atom_site_aniso_U_12
Tc1 0.01281(13) 0.01941(14) 0.01761(15) 0.00414(10) 0.00173(10) 0.00246(10)
O1 0.0171(12) 0.0216(12) 0.0239(13) 0.0084(10) 0.0039(10) 0.0053(9)
O2 0.0212(13) 0.0297(13) 0.0228(13) 0.0074(11) 0.0029(10) 0.0059(11)
C1 0.0216(17) 0.0266(17) 0.0222(18) 0.0046(14) 0.0033(14) 0.0083(14)
N2 0.0214(15) 0.0248(15) 0.0237(16) 0.0084(12) 0.0051(12) 0.0030(12)
C3 0.032(2) 0.0301(19) 0.035(2) 0.0149(17) 0.0135(17) 0.0053(17)
C4 0.042(2) 0.037(2) 0.033(2) 0.0209(18) 0.0150(19) 0.0151(19)
N5 0.0268(16) 0.0312(16) 0.0265(17) 0.0135(13) 0.0038(13) 0.0112(13)
C6 0.048(3) 0.050(3) 0.055(3) 0.029(2) 0.022(2) 0.005(2)
C7 0.061(3) 0.078(4) 0.067(4) 0.057(3) 0.028(3) 0.030(3)
C8 0.0163(17) 0.0317(19) 0.029(2) 0.0085(15) 0.0040(14) 0.0034(14)
C9 0.025(2) 0.051(3) 0.034(2) 0.001(2) 0.0007(17) 0.0031(19)
C10 0.028(2) 0.056(3) 0.037(2) 0.006(2) 0.0089(18) 0.016(2)
C11 0.0242(19) 0.046(2) 0.030(2) 0.0168(18) 0.0019(16) 0.0147(17)
C12 0.043(3) 0.059(3) 0.043(3) 0.012(2) -0.006(2) 0.015(2)
C13 0.043(3) 0.059(3) 0.048(3) 0.022(2) 0.009(2) 0.031(2)
C21 0.0171(16) 0.0199(16) 0.0256(18) 0.0036(14) 0.0066(14) 0.0042(13)
N22 0.0246(16) 0.0279(16) 0.0303(17) 0.0065(13) 0.0065(13) 0.0111(13)
C23 0.037(2) 0.036(2) 0.045(3) 0.0066(19) 0.019(2) 0.0212(19)
C24 0.039(2) 0.036(2) 0.037(2) 0.0036(18) 0.0191(19) 0.0154(19)
N25 0.0256(16) 0.0289(16) 0.0252(16) 0.0053(13) 0.0088(13) 0.0072(13)
C26 0.067(4) 0.071(4) 0.065(4) 0.017(3) 0.025(3) 0.051(3)
C27 0.072(4) 0.070(4) 0.044(3) 0.006(3) 0.027(3) 0.042(3)
C28 0.031(2) 0.034(2) 0.033(2) 0.0119(17) 0.0026(17) 0.0165(17)
C29 0.036(3) 0.053(3) 0.055(3) 0.016(2) -0.006(2) 0.013(2)
C30 0.059(3) 0.040(2) 0.042(3) 0.019(2) 0.008(2) 0.018(2)
C31 0.0280(19) 0.0300(19) 0.0194(18) 0.0033(15) 0.0046(15) 0.0043(15)
C32 0.036(2) 0.044(2) 0.029(2) 0.0114(18) 0.0074(18) 0.0042(19)
C33 0.044(3) 0.042(2) 0.034(2) 0.0047(19) -0.005(2) -0.003(2)
C41 0.0171(16) 0.0252(17) 0.0219(18) 0.0046(14) 0.0025(13) 0.0051(14)
N42 0.0217(15) 0.0232(15) 0.0248(16) 0.0073(12) 0.0046(12) 0.0016(12)
C43 0.032(2) 0.0272(19) 0.034(2) 0.0125(16) 0.0074(17) 0.0009(16)
C44 0.037(2) 0.0275(19) 0.035(2) 0.0114(17) 0.0071(18) -0.0041(17)
N45 0.0282(17) 0.0215(15) 0.0257(17) 0.0041(12) 0.0030(13) 0.0003(13)
C46 0.057(3) 0.036(2) 0.037(3) 0.015(2) 0.011(2) -0.004(2)
C47 0.068(4) 0.034(2) 0.051(3) 0.019(2) 0.002(3) -0.015(2)
C48 0.0245(18) 0.0251(17) 0.0223(18) 0.0040(14) 0.0036(14) 0.0014(14)
C49 0.034(2) 0.044(2) 0.032(2) 0.0051(19) -0.0009(18) 0.0105(19)
C50 0.039(2) 0.039(2) 0.028(2) 0.0047(17) 0.0112(18) 0.0119(19)
C51 0.036(2) 0.0244(18) 0.028(2) -0.0001(15) -0.0001(17) -0.0027(16)
C52 0.043(3) 0.037(2) 0.043(3) -0.006(2) 0.005(2) 0.004(2)
C53 0.040(3) 0.040(2) 0.040(3) -0.005(2) -0.008(2) 0.004(2)
C61 0.0165(16) 0.0253(17) 0.0221(17) 0.0057(14) 0.0049(13) 0.0074(13)
N62 0.0190(15) 0.0313(16) 0.0286(17) 0.0056(13) 0.0050(12) 0.0097(13)
C63 0.029(2) 0.040(2) 0.037(2) 0.0052(18) 0.0124(17) 0.0197(18)
C64 0.033(2) 0.033(2) 0.032(2) 0.0041(16) 0.0097(17) 0.0178(17)
N65 0.0213(15) 0.0266(15) 0.0246(16) 0.0044(12) 0.0048(12) 0.0083(12)
C66 0.035(3) 0.056(3) 0.068(4) 0.006(3) 0.018(2) 0.024(2)
C67 0.049(3) 0.039(2) 0.051(3) -0.002(2) 0.015(2) 0.021(2)
C68 0.0183(18) 0.037(2) 0.036(2) 0.0039(17) 0.0051(16) 0.0056(16)
C69 0.027(2) 0.063(3) 0.044(3) 0.003(2) -0.0072(19) 0.011(2)
C70 0.024(2) 0.054(3) 0.050(3) 0.011(2) 0.008(2) -0.001(2)
C71 0.0218(18) 0.0214(17) 0.032(2) 0.0030(15) 0.0035(15) 0.0048(14)
C72 0.038(2) 0.030(2) 0.051(3) 0.0132(19) 0.007(2) 0.0057(18)
C73 0.035(2) 0.039(2) 0.033(2) 0.0049(18) -0.0027(18) 0.0016(19)
Tc2 0.0724(3) 0.0623(3) 0.0401(3) 0.0167(2) -0.0039(2) 0.0187(3)
O3 0.063(3) 0.095(4) 0.134(5) -0.019(3) 0.015(3) 0.007(3)
O4 0.115(4) 0.125(5) 0.100(4) 0.076(4) 0.031(3) 0.030(4)
O5 0.178(8) 0.132(6) 0.278(11) 0.041(7) -0.166(8) 0.030(6)
O6 0.300(11) 0.151(6) 0.111(5) 0.040(5) 0.136(7) 0.085(7)
O81 0.141(12) 0.104(9) 0.152(12) 0.053(9) -0.027(9) 0.059(8)
C82 0.30(3) 0.094(13) 0.082(12) 0.024(10) 0.130(17) -0.034(16)
C83 0.058(9) 0.102(13) 0.151(18) -0.048(12) 0.010(10) 0.030(9)
C84 0.071(9) 0.088(10) 0.119(14) 0.047(10) 0.022(9) 0.041(8)
C85 0.070(8) 0.103(11) 0.056(8) 0.028(7) 0.030(7) 0.019(8)
O91 0.199(10) 0.180(10) 0.264(13) 0.114(9) 0.071(10) 0.067(8)
C92 0.33(2) 0.157(11) 0.164(11) 0.089(9) 0.164(13) 0.163(13)
C93 0.51(4) 0.32(3) 0.27(3) 0.23(3) 0.28(3) 0.31(3)
C94 0.51(6) 0.27(3) 0.101(17) 0.11(2) 0.14(3) 0.34(4)
C95 0.18(2) 0.111(16) 0.049(8) 0.026(9) 0.037(10) 0.099(16)
C94A 0.16(3) 0.17(4) 0.07(2) 0.08(2) -0.04(2) -0.08(3)
C95A 0.25(6) 0.046(16) 0.27(6) 0.00(2) 0.19(5) 0.02(2)
O101 0.126(8) 0.64(3) 0.128(8) 0.001(13) 0.009(7) 0.104(13)
C102 0.061(7) 0.53(3) 0.106(10) 0.041(15) -0.007(7) 0.011(12)
C103 0.118(12) 0.81(6) 0.25(2) 0.31(3) 0.108(14) 0.16(2)
C104 0.165(14) 0.35(2) 0.207(16) 0.137(17) 0.102(13) 0.171(16)
C105 0.271(19) 0.51(3) 0.147(12) 0.169(17) 0.123(13) 0.31(2)

loop_
_atom_type_symbol
_atom_type_description
_atom_type_scat_dispersion_real
_atom_type_scat_dispersion_imag
_atom_type_scat_source
C C 0.0033 0.0016 'International Tables Vol C Tables 4.2.6.8 and 6.1.1.4'
N N 0.0061 0.0033 'International Tables Vol C Tables 4.2.6.8 and 6.1.1.4'
O O 0.0106 0.0060 'International Tables Vol C Tables 4.2.6.8 and 6.1.1.4'
Tc Tc -1.4390 0.7593 'International Tables Vol C Tables 4.2.6.8 and 6.1.1.4'
H H 0.0000 0.0000 'International Tables Vol C Tables 4.2.6.8 and 6.1.1.4'

loop_
_geom_angle_atom_site_label_1
_geom_angle_atom_site_label_2
_geom_angle_atom_site_label_3
_geom_angle
_geom_angle_site_symmetry_1
_geom_angle_site_symmetry_3
_geom_angle_publ_flag
O2 Tc1 O1 179.75(13) . . ?
O2 Tc1 C61 89.53(12) . . ?
O1 Tc1 C61 90.52(12) . . ?
O2 Tc1 C41 89.58(13) . . ?
O1 Tc1 C41 90.67(12) . . ?
C61 Tc1 C41 90.33(13) . . ?
O2 Tc1 C1 89.41(13) . . ?
O1 Tc1 C1 90.35(12) . . ?
C61 Tc1 C1 89.77(13) . . ?
C41 Tc1 C1 178.98(14) . . ?
O2 Tc1 C21 89.99(13) . . ?
O1 Tc1 C21 89.96(12) . . ?
C61 Tc1 C21 179.41(13) . . ?
C41 Tc1 C21 90.00(13) . . ?
C1 Tc1 C21 89.89(13) . . ?
N5 C1 N2 104.1(3) . . ?
N5 C1 Tc1 128.1(3) . . ?
N2 C1 Tc1 127.7(3) . . ?
C1 N2 C3 111.1(3) . . ?
C1 N2 C8 123.1(3) . . ?
C3 N2 C8 125.8(3) . . ?
C4 C3 N2 107.1(3) . . ?
C4 C3 C6 128.1(4) . . ?
N2 C3 C6 124.9(4) . . ?
C3 C4 N5 106.5(3) . . ?
C3 C4 C7 128.2(4) . . ?
N5 C4 C7 125.2(4) . . ?
C1 N5 C4 111.1(3) . . ?
C1 N5 C11 123.8(3) . . ?
C4 N5 C11 125.1(3) . . ?
N2 C8 C9 112.3(3) . . ?
N2 C8 C10 112.4(3) . . ?
C9 C8 C10 112.3(3) . . ?
N5 C11 C12 112.0(4) . . ?
N5 C11 C13 112.6(4) . . ?
C12 C11 C13 113.2(4) . . ?
N25 C21 N22 104.4(3) . . ?
N25 C21 Tc1 127.8(3) . . ?
N22 C21 Tc1 127.8(3) . . ?
C21 N22 C23 110.6(3) . . ?
C21 N22 C28 123.9(3) . . ?
C23 N22 C28 125.6(3) . . ?
C24 C23 N22 107.0(3) . . ?
C24 C23 C26 127.9(4) . . ?
N22 C23 C26 125.1(4) . . ?
C23 C24 N25 106.9(3) . . ?
C23 C24 C27 127.2(4) . . ?
N25 C24 C27 126.0(4) . . ?
C21 N25 C24 111.2(3) . . ?
C21 N25 C31 123.4(3) . . ?
C24 N25 C31 125.5(3) . . ?
N22 C28 C29 112.7(4) . . ?
N22 C28 C30 112.2(4) . . ?
C29 C28 C30 113.3(4) . . ?
N25 C31 C32 112.5(3) . . ?
N25 C31 C33 112.1(3) . . ?
C32 C31 C33 113.1(3) . . ?
N42 C41 N45 104.2(3) . . ?
N42 C41 Tc1 128.2(2) . . ?
N45 C41 Tc1 127.6(3) . . ?
C41 N42 C43 111.3(3) . . ?
C41 N42 C48 123.6(3) . . ?
C43 N42 C48 125.2(3) . . ?
C44 C43 N42 106.8(3) . . ?
C44 C43 C46 128.1(4) . . ?
N42 C43 C46 125.1(4) . . ?
C43 C44 N45 106.9(3) . . ?
C43 C44 C47 127.7(4) . . ?
N45 C44 C47 125.4(4) . . ?
C41 N45 C44 110.8(3) . . ?
C41 N45 C51 123.9(3) . . ?
C44 N45 C51 125.2(3) . . ?
N42 C48 C50 112.6(3) . . ?
N42 C48 C49 111.8(3) . . ?
C50 C48 C49 112.3(3) . . ?
N45 C51 C52 112.9(4) . . ?
N45 C51 C53 111.9(4) . . ?
C52 C51 C53 112.7(3) . . ?
N65 C61 N62 103.9(3) . . ?
N65 C61 Tc1 128.5(2) . . ?
N62 C61 Tc1 127.5(3) . . ?
C61 N62 C63 111.3(3) . . ?
C61 N62 C68 123.7(3) . . ?
C63 N62 C68 124.9(3) . . ?
C64 C63 N62 106.4(3) . . ?
C64 C63 C66 126.9(4) . . ?
N62 C63 C66 126.4(4) . . ?
C63 C64 N65 107.3(3) . . ?
C63 C64 C67 127.2(4) . . ?
N65 C64 C67 125.4(4) . . ?
C61 N65 C64 111.0(3) . . ?
C61 N65 C71 123.4(3) . . ?
C64 N65 C71 125.6(3) . . ?
N62 C68 C69 112.3(4) . . ?
N62 C68 C70 112.6(3) . . ?
C69 C68 C70 113.1(4) . . ?
N65 C71 C72 112.9(3) . . ?
N65 C71 C73 111.1(3) . . ?
C72 C71 C73 113.1(3) . . ?
O5 Tc2 O4 110.0(4) . . ?
O5 Tc2 O3 109.4(4) . . ?
O4 Tc2 O3 109.9(3) . . ?
O5 Tc2 O6 112.9(6) . . ?
O4 Tc2 O6 107.6(4) . . ?
O3 Tc2 O6 107.0(4) . . ?
C85 O81 C82 94.5(13) . . ?
O81 C82 C83 103.5(11) . . ?
O81 C82 C84 79.7(8) . . ?
C83 C82 C84 39.1(9) . . ?
C84 C83 C82 89.5(12) . . ?
C83 C84 C85 119.8(15) . . ?
C83 C84 C82 51.4(11) . . ?
C85 C84 C82 78.7(11) . . ?
C84 C85 O81 101.2(12) . . ?
C95 O91 C92 111.6(13) . . ?
C95 O91 C95A 21.4(17) . . ?
C92 O91 C95A 90.9(14) . . ?
C93 C92 O91 109.2(12) . . ?
C94A C93 C92 121(4) . . ?
C94A C93 C94 39(3) . . ?
C92 C93 C94 107(2) . . ?
C93 C94 C95 105.1(16) . . ?
O91 C95 C94 101.1(15) . . ?
C93 C94A C95A 109(4) . . ?
C94A C95A O91 96(3) . . ?
C102 O101 C105 99.1(12) . . ?
O101 C102 C103 111.7(13) . . ?
C104 C103 C102 113.3(17) . . ?
C103 C104 C105 98.8(15) . . ?
O101 C105 C104 105.1(11) . . ?

loop_
_geom_bond_atom_site_label_1
_geom_bond_atom_site_label_2
_geom_bond_distance
_geom_bond_site_symmetry_2
_geom_bond_publ_flag
Tc1 O2 1.760(3) . ?
Tc1 O1 1.765(2) . ?
Tc1 C61 2.220(3) . ?
Tc1 C41 2.226(4) . ?
Tc1 C1 2.227(4) . ?
Tc1 C21 2.232(3) . ?
C1 N5 1.360(5) . ?
C1 N2 1.372(5) . ?
N2 C3 1.391(5) . ?
N2 C8 1.484(5) . ?
C3 C4 1.346(6) . ?
C3 C6 1.504(6) . ?
C4 N5 1.404(5) . ?
C4 C7 1.490(6) . ?
N5 C11 1.484(5) . ?
C8 C9 1.514(6) . ?
C8 C10 1.524(5) . ?
C11 C12 1.523(6) . ?
C11 C13 1.526(6) . ?
C21 N25 1.363(5) . ?
C21 N22 1.370(5) . ?
N22 C23 1.405(5) . ?
N22 C28 1.475(5) . ?
C23 C24 1.345(6) . ?
C23 C26 1.512(6) . ?
C24 N25 1.398(5) . ?
C24 C27 1.514(6) . ?
N25 C31 1.484(5) . ?
C28 C29 1.519(6) . ?
C28 C30 1.522(6) . ?
C31 C32 1.520(6) . ?
C31 C33 1.529(6) . ?
C41 N42 1.362(5) . ?
C41 N45 1.368(5) . ?
N42 C43 1.397(5) . ?
N42 C48 1.482(5) . ?
C43 C44 1.343(6) . ?
C43 C46 1.498(6) . ?
C44 N45 1.401(5) . ?
C44 C47 1.511(6) . ?
N45 C51 1.477(5) . ?
C48 C50 1.524(5) . ?
C48 C49 1.526(5) . ?
C51 C52 1.519(6) . ?
C51 C53 1.530(6) . ?
C61 N65 1.368(5) . ?
C61 N62 1.372(4) . ?
N62 C63 1.405(5) . ?
N62 C68 1.475(5) . ?
C63 C64 1.343(6) . ?
C63 C66 1.492(6) . ?
C64 N65 1.401(5) . ?
C64 C67 1.506(6) . ?
N65 C71 1.481(5) . ?
C68 C69 1.524(6) . ?
C68 C70 1.533(6) . ?
C71 C72 1.523(5) . ?
C71 C73 1.531(6) . ?
Tc2 O5 1.657(6) . ?
Tc2 O4 1.661(5) . ?
Tc2 O3 1.680(5) . ?
Tc2 O6 1.687(7) . ?
O81 C85 1.492(17) . ?
O81 C82 1.53(3) . ?
C82 C83 1.55(3) . ?
C82 C84 1.98(3) . ?
C83 C84 1.25(2) . ?
C84 C85 1.454(19) . ?
O91 C95 1.35(2) . ?
O91 C92 1.429(14) . ?
O91 C95A 1.71(5) . ?
C92 C93 1.331(19) . ?
C93 C94A 0.86(7) . ?
C93 C94 1.43(3) . ?
C94 C95 1.55(3) . ?
C94A C95A 1.49(5) . ?
O101 C102 1.286(15) . ?
O101 C105 1.429(15) . ?
C102 C103 1.395(18) . ?
C103 C104 1.180(18) . ?
C104 C105 1.524(17) . ?
